data_4347793
loop_
_publ_author_name
'Wang, Mei'
'Weyherm\"uller, Thomas'
'Bill, Eckhard'
'Ye, Shengfa'
'Wieghardt, Karl'

_publ_section_title
;
 Structural and Spectroscopic Characterization of Rhenium Complexes
 Containing Neutral, Monoanionic, and Dianionic Ligands of
 2,2'-Bipyridines and 2,2':6,2&#x2033;-Terpyridines: An Experimental and
 Density Functional Theory (DFT)-Computational Study.
;
_journal_issue 10
_journal_name_full 'Inorganic chemistry'
_journal_page_first 5019
_journal_page_last 5036
_journal_paper_doi 10.1021/acs.inorgchem.6b00609
_journal_volume 55
_journal_year 2016
_chemical_formula_moiety 'C36 H36 N6 Re, 2(C F3 O3 S), 2(C H4 O)'
_chemical_formula_sum 'C40 H44 F6 N6 O8 Re S2'
_chemical_formula_weight 1101.13
_space_group_crystal_system monoclinic
_space_group_IT_number 14
_space_group_name_Hall '-P 2ybc'
_space_group_name_H-M_alt 'P 1 21/c 1'
_atom_sites_solution_hydrogens geom
_audit_block_code WGT-WM-094-01
_audit_creation_date 2015-10-06
_audit_creation_method SHELXL-2013
_cell_angle_alpha 90
_cell_angle_beta 95.874(2)
_cell_angle_gamma 90
_cell_formula_units_Z 4
_cell_length_a 13.180(2)
_cell_length_b 19.315(3)
_cell_length_c 17.588(2)
_cell_measurement_reflns_used 9583
_cell_measurement_temperature 100(2)
_cell_measurement_theta_max 31.4806
_cell_measurement_theta_min 2.8013
_cell_volume 4453.9(11)
_computing_cell_refinement 'SAINT software (Bruker AXS, 2004)'
_computing_data_collection 'APEX2 (Bruker AXS, 2005-2013)'
_computing_data_reduction 'SAINT software (Bruker AXS, 2004)'
_computing_structure_refinement 'SHELXL (G. M. Sheldrick, 2013)'
_computing_structure_solution 'SHELXS (G. M. Sheldrick, 2013)'
_diffrn_ambient_temperature 100(2)
_diffrn_detector_area_resol_mean 66.67
_diffrn_measured_fraction_theta_full 0.998
_diffrn_measured_fraction_theta_max 0.997
_diffrn_measurement_device_type 'Bruker-AXS Kappa Mach3 APEX-II'
_diffrn_measurement_method 'CCD \f- and \w-scans'
_diffrn_radiation_monochromator 'Incoatec Helios mirrors'
_diffrn_radiation_source 1\mS
_diffrn_radiation_type MoK\a
_diffrn_radiation_wavelength 0.71073
_diffrn_reflns_av_R_equivalents 0.0335
_diffrn_reflns_av_unetI/netI 0.0182
_diffrn_reflns_Laue_measured_fraction_full 0.998
_diffrn_reflns_Laue_measured_fraction_max 0.997
_diffrn_reflns_limit_h_max 19
_diffrn_reflns_limit_h_min -19
_diffrn_reflns_limit_k_max 28
_diffrn_reflns_limit_k_min -28
_diffrn_reflns_limit_l_max 25
_diffrn_reflns_limit_l_min -25
_diffrn_reflns_number 134879
_diffrn_reflns_point_group_measured_fraction_full 0.998
_diffrn_reflns_point_group_measured_fraction_max 0.997
_diffrn_reflns_theta_full 25.242
_diffrn_reflns_theta_max 31.585
_diffrn_reflns_theta_min 2.556
_exptl_absorpt_coefficient_mu 2.904
_exptl_absorpt_correction_T_max 0.78428
_exptl_absorpt_correction_T_min 0.62653
_exptl_absorpt_correction_type gaussian
_exptl_absorpt_process_details 'SADABS (Bruker AXS, 2012)'
_exptl_crystal_colour black
_exptl_crystal_density_diffrn 1.642
_exptl_crystal_description prism
_exptl_crystal_F_000 2204
_exptl_crystal_size_max 0.150
_exptl_crystal_size_mid 0.120
_exptl_crystal_size_min 0.120
_refine_diff_density_max 2.302
_refine_diff_density_min -1.538
_refine_diff_density_rms 0.169
_refine_ls_extinction_method none
_refine_ls_goodness_of_fit_ref 1.074
_refine_ls_hydrogen_treatment constr
_refine_ls_matrix_type full
_refine_ls_number_parameters 588
_refine_ls_number_reflns 14887
_refine_ls_number_restraints 486
_refine_ls_restrained_S_all 1.144
_refine_ls_R_factor_all 0.0526
_refine_ls_R_factor_gt 0.0418
_refine_ls_shift/su_max 0.003
_refine_ls_shift/su_mean 0.000
_refine_ls_structure_factor_coef Fsqd
_refine_ls_weighting_details
;
 w=1/[\s^2^(Fo^2^)+(0.0681P)^2^+16.1178P]
 where P=(Fo^2^+2Fc^2^)/3
;
_refine_ls_weighting_scheme calc
_refine_ls_wR_factor_gt 0.1189
_refine_ls_wR_factor_ref 0.1311
_reflns_Friedel_coverage 0.000
_reflns_number_gt 12608
_reflns_number_total 14887
_reflns_threshold_expression 'I > 2\s(I)'
_cod_data_source_file ic6b00609_si_002.cif
_cod_data_source_block 4a
_cod_original_sg_symbol_H-M 'P 21/c'
_cod_database_code 4347793
_shelx_space_group_comment
;
The symmetry employed for this shelxl refinement is uniquely defined
by the following loop, which should always be used as a source of
symmetry information in preference to the above space-group names.
They are only intended as comments.
;
_shelx_estimated_absorpt_t_min 0.670
_shelx_estimated_absorpt_t_max 0.722

loop_
_space_group_symop_operation_xyz
'x, y, z'
'-x, y+1/2, -z+1/2'
'-x, -y, -z'
'x, -y-1/2, z-1/2'

loop_
_atom_site_label
_atom_site_type_symbol
_atom_site_fract_x
_atom_site_fract_y
_atom_site_fract_z
_atom_site_U_iso_or_equiv
_atom_site_adp_type
_atom_site_occupancy
_atom_site_site_symmetry_order
_atom_site_calc_flag
_atom_site_refinement_flags_posn
_atom_site_refinement_flags_adp
_atom_site_refinement_flags_occupancy
_atom_site_disorder_assembly
_atom_site_disorder_group
Re1 Re 0.72706(2) 0.99197(2) 0.76866(2) 0.02188(5) Uani 1 1 d . . . . .
N1 N 0.8270(2) 0.97033(18) 0.68868(18) 0.0257(6) Uani 1 1 d . . . . .
C2 C 0.8329(4) 0.9079(2) 0.6524(2) 0.0349(8) Uani 1 1 d . . . . .
H2 H 0.7821 0.8741 0.6586 0.042 Uiso 1 1 calc R U . . .
C3 C 0.9094(4) 0.8920(3) 0.6075(3) 0.0434(11) Uani 1 1 d . . . . .
H3 H 0.9097 0.8482 0.5830 0.052 Uiso 1 1 calc R U . . .
C4 C 0.9858(4) 0.9394(3) 0.5977(3) 0.0444(11) Uani 1 1 d . . . . .
C5 C 0.9802(4) 1.0031(3) 0.6333(3) 0.0383(10) Uani 1 1 d . . . . .
H5 H 1.0309 1.0371 0.6275 0.046 Uiso 1 1 calc R U . . .
C6 C 0.9007(3) 1.0177(2) 0.6775(2) 0.0278(7) Uani 1 1 d . . . . .
C7 C 0.8871(3) 1.0836(2) 0.7167(2) 0.0273(7) Uani 1 1 d . . . . .
C8 C 0.9480(4) 1.1418(2) 0.7107(3) 0.0386(9) Uani 1 1 d . . . . .
H8 H 1.0036 1.1399 0.6804 0.046 Uiso 1 1 calc R U . . .
C9 C 0.9285(4) 1.2020(3) 0.7483(3) 0.0453(11) Uani 1 1 d . . . . .
C10 C 0.8474(4) 1.2019(2) 0.7930(3) 0.0372(9) Uani 1 1 d . . . . .
H10 H 0.8314 1.2427 0.8195 0.045 Uiso 1 1 calc R U . . .
C11 C 0.7903(3) 1.14294(19) 0.7989(2) 0.0274(7) Uani 1 1 d . . . . .
H11 H 0.7362 1.1437 0.8307 0.033 Uiso 1 1 calc R U . . .
N12 N 0.8082(2) 1.08398(15) 0.76111(18) 0.0233(5) Uani 1 1 d . . . . .
C13 C 1.0725(5) 0.9214(4) 0.5520(4) 0.0636(18) Uani 1 1 d . . . . .
H13A H 1.1161 0.9621 0.5483 0.095 Uiso 1 1 calc R U . . .
H13B H 1.0453 0.9067 0.5006 0.095 Uiso 1 1 calc R U . . .
H13C H 1.1127 0.8837 0.5773 0.095 Uiso 1 1 calc R U . . .
C14 C 0.9927(6) 1.2664(4) 0.7426(5) 0.080(2) Uani 1 1 d . . . . .
H14A H 1.0069 1.2731 0.6894 0.120 Uiso 1 1 calc R U . . .
H14B H 1.0572 1.2612 0.7752 0.120 Uiso 1 1 calc R U . . .
H14C H 0.9558 1.3067 0.7594 0.120 Uiso 1 1 calc R U . . .
N21 N 0.8268(2) 0.96504(16) 0.86412(18) 0.0252(6) Uani 1 1 d . . . . .
C22 C 0.9179(3) 0.9331(2) 0.8618(3) 0.0332(8) Uani 1 1 d . . . . .
H22 H 0.9434 0.9266 0.8137 0.040 Uiso 1 1 calc R U . . .
C23 C 0.9749(4) 0.9096(2) 0.9269(3) 0.0419(11) Uani 1 1 d . . . . .
H23 H 1.0383 0.8872 0.9230 0.050 Uiso 1 1 calc R U . . .
C24 C 0.9394(4) 0.9187(3) 0.9982(3) 0.0455(12) Uani 1 1 d . . . . .
C25 C 0.8484(4) 0.9537(2) 1.0011(3) 0.0398(10) Uani 1 1 d . . . . .
H25 H 0.8233 0.9621 1.0490 0.048 Uiso 1 1 calc R U . . .
C26 C 0.7936(3) 0.9768(2) 0.9341(2) 0.0294(7) Uani 1 1 d . . . . .
C27 C 0.6961(3) 1.0137(2) 0.9319(2) 0.0289(7) Uani 1 1 d . . . . .
C28 C 0.6546(4) 1.0393(2) 0.9955(2) 0.0363(9) Uani 1 1 d . . . . .
H28 H 0.6895 1.0324 1.0450 0.044 Uiso 1 1 calc R U . . .
C29 C 0.5626(4) 1.0749(2) 0.9878(3) 0.0392(10) Uani 1 1 d . . . . .
C30 C 0.5132(4) 1.0805(2) 0.9149(3) 0.0394(10) Uani 1 1 d . . . . .
H30 H 0.4487 1.1028 0.9074 0.047 Uiso 1 1 calc R U . . .
C31 C 0.5562(3) 1.0542(2) 0.8529(3) 0.0324(8) Uani 1 1 d . . . . .
H31 H 0.5199 1.0584 0.8036 0.039 Uiso 1 1 calc R U . . .
N32 N 0.6487(2) 1.02254(16) 0.85965(18) 0.0244(6) Uani 1 1 d . . . . .
C33 C 0.9981(5) 0.8900(3) 1.0695(3) 0.0615(17) Uani 1 1 d . . . . .
H33A H 0.9812 0.9165 1.1141 0.092 Uiso 1 1 calc R U . . .
H33B H 1.0714 0.8935 1.0651 0.092 Uiso 1 1 calc R U . . .
H33C H 0.9797 0.8413 1.0758 0.092 Uiso 1 1 calc R U . . .
C34 C 0.5199(5) 1.1073(3) 1.0553(3) 0.0529(14) Uani 1 1 d . . . . .
H34A H 0.5452 1.1548 1.0619 0.079 Uiso 1 1 calc R U . . .
H34B H 0.5414 1.0804 1.1014 0.079 Uiso 1 1 calc R U . . .
H34C H 0.4453 1.1078 1.0468 0.079 Uiso 1 1 calc R U . . .
N41 N 0.6429(2) 0.90013(16) 0.76659(18) 0.0253(6) Uani 1 1 d . . . . .
C42 C 0.6674(3) 0.8442(2) 0.8117(3) 0.0338(8) Uani 1 1 d . . . . .
H42 H 0.7295 0.8448 0.8442 0.041 Uiso 1 1 calc R U . . .
C43 C 0.6059(4) 0.7870(2) 0.8120(3) 0.0388(10) Uani 1 1 d . . . . .
H43 H 0.6270 0.7481 0.8428 0.047 Uiso 1 1 calc R U . . .
C44 C 0.5126(4) 0.7857(2) 0.7671(3) 0.0376(9) Uani 1 1 d . . . . .
C45 C 0.4881(3) 0.8422(2) 0.7207(2) 0.0326(8) Uani 1 1 d . . . . .
H45 H 0.4256 0.8427 0.6887 0.039 Uiso 1 1 calc R U . . .
C46 C 0.5538(3) 0.89845(19) 0.7204(2) 0.0247(6) Uani 1 1 d . . . . .
C47 C 0.5345(3) 0.95977(18) 0.6720(2) 0.0232(6) Uani 1 1 d . . . . .
C48 C 0.4494(3) 0.9677(2) 0.6192(2) 0.0271(7) Uani 1 1 d . . . . .
H48 H 0.3997 0.9320 0.6130 0.033 Uiso 1 1 calc R U . . .
C49 C 0.4366(3) 1.0278(2) 0.5755(2) 0.0279(7) Uani 1 1 d . . . . .
C50 C 0.5142(3) 1.0771(2) 0.5850(2) 0.0284(7) Uani 1 1 d . . . . .
H50 H 0.5093 1.1182 0.5553 0.034 Uiso 1 1 calc R U . . .
C51 C 0.5977(3) 1.06637(18) 0.6372(2) 0.0252(6) Uani 1 1 d . . . . .
H51 H 0.6500 1.1004 0.6419 0.030 Uiso 1 1 calc R U . . .
N52 N 0.6087(2) 1.00944(15) 0.68226(18) 0.0216(5) Uani 1 1 d . . . . .
C53 C 0.4429(5) 0.7249(3) 0.7696(4) 0.0610(17) Uani 1 1 d . . . . .
H53A H 0.4818 0.6821 0.7652 0.092 Uiso 1 1 calc R U . . .
H53B H 0.3888 0.7278 0.7272 0.092 Uiso 1 1 calc R U . . .
H53C H 0.4125 0.7249 0.8182 0.092 Uiso 1 1 calc R U . . .
C54 C 0.3421(3) 1.0392(3) 0.5215(3) 0.0379(9) Uani 1 1 d . . . . .
H54A H 0.3061 0.9951 0.5123 0.057 Uiso 1 1 calc R U . . .
H54B H 0.3612 1.0576 0.4730 0.057 Uiso 1 1 calc R U . . .
H54C H 0.2974 1.0723 0.5441 0.057 Uiso 1 1 calc R U . . .
S60 S 0.2582(4) 1.0878(3) 0.7485(3) 0.0785(10) Uani 0.660(8) 1 d D . P A 1
C61 C 0.2429(8) 0.9984(5) 0.7606(5) 0.074(3) Uani 0.660(8) 1 d D U P A 1
F62 F 0.1557(11) 0.9814(6) 0.7888(9) 0.137(4) Uani 0.660(8) 1 d D U P A 1
F63 F 0.2426(9) 0.9622(5) 0.6958(6) 0.121(4) Uani 0.660(8) 1 d D U P A 1
F64 F 0.3168(13) 0.9707(6) 0.8087(8) 0.168(4) Uani 0.660(8) 1 d D U P A 1
O65 O 0.1914(8) 1.0993(6) 0.6784(5) 0.140(5) Uani 0.660(8) 1 d D U P A 1
O66 O 0.3626(6) 1.0954(7) 0.7365(6) 0.098(2) Uani 0.660(8) 1 d D U P A 1
O67 O 0.2192(5) 1.1141(4) 0.8128(4) 0.0694(19) Uani 0.660(8) 1 d D U P A 1
S70 S 0.67713(13) 1.27204(8) 0.96706(10) 0.0398(3) Uani 0.766(3) 1 d D . P B 1
C71 C 0.7795(6) 1.2654(4) 1.0368(4) 0.087(3) Uani 0.766(3) 1 d D U P B 1
F72 F 0.8689(4) 1.2544(5) 1.0096(5) 0.112(3) Uani 0.766(3) 1 d D U P B 1
F73 F 0.7695(9) 1.2159(5) 1.0879(5) 0.184(4) Uani 0.766(3) 1 d D U P B 1
F74 F 0.7937(6) 1.3244(4) 1.0778(4) 0.150(3) Uani 0.766(3) 1 d D U P B 1
O75 O 0.6758(5) 1.2061(3) 0.9298(4) 0.091(2) Uani 0.766(3) 1 d D U P B 1
O76 O 0.7045(5) 1.3282(3) 0.9216(4) 0.093(3) Uani 0.766(3) 1 d D U P B 1
O77 O 0.5918(5) 1.2817(4) 1.0093(5) 0.096(2) Uani 0.766(3) 1 d D U P B 1
S60' S 0.2641(9) 1.0974(7) 0.7671(6) 0.0785(10) Uani 0.340(8) 1 d D . P A 2
C61' C 0.2270(15) 1.0106(7) 0.7592(10) 0.074(3) Uani 0.340(8) 1 d D . P A 2
F62' F 0.137(2) 0.9985(12) 0.7859(19) 0.137(4) Uani 0.340(8) 1 d D . P A 2
F63' F 0.2172(19) 0.9879(10) 0.6870(12) 0.121(4) Uani 0.340(8) 1 d D . P A 2
F64' F 0.293(3) 0.9678(9) 0.7975(17) 0.168(4) Uani 0.340(8) 1 d D . P A 2
O65' O 0.1797(15) 1.1319(9) 0.7269(11) 0.140(5) Uani 0.340(8) 1 d D . P A 2
O66' O 0.3562(13) 1.0992(13) 0.7317(10) 0.098(2) Uani 0.340(8) 1 d D . P A 2
O67' O 0.2735(10) 1.1061(8) 0.8486(6) 0.0694(19) Uani 0.340(8) 1 d D . P A 2
S70' S 0.7002(4) 1.2994(3) 0.9870(3) 0.0398(3) Uani 0.234(3) 1 d D . P B 2
C71' C 0.7839(13) 1.2377(7) 1.0298(9) 0.087(3) Uani 0.234(3) 1 d D . P B 2
F72' F 0.8815(10) 1.2568(13) 1.033(2) 0.112(3) Uani 0.234(3) 1 d D . P B 2
F73' F 0.768(3) 1.2252(14) 1.1026(9) 0.184(4) Uani 0.234(3) 1 d D . P B 2
F74' F 0.7771(18) 1.1765(7) 0.9950(13) 0.150(3) Uani 0.234(3) 1 d D . P B 2
O75' O 0.7323(13) 1.3612(6) 1.0269(9) 0.091(2) Uani 0.234(3) 1 d D . P B 2
O76' O 0.7206(15) 1.2974(9) 0.9090(5) 0.093(3) Uani 0.234(3) 1 d D . P B 2
O77' O 0.6030(9) 1.2734(10) 1.0014(13) 0.096(2) Uani 0.234(3) 1 d D . P B 2

loop_
_atom_site_aniso_label
_atom_site_aniso_U_11
_atom_site_aniso_U_22
_atom_site_aniso_U_33
_atom_site_aniso_U_23
_atom_site_aniso_U_13
_atom_site_aniso_U_12
Re1 0.02128(7) 0.01919(7) 0.02434(8) 0.00128(4) -0.00163(5) 0.00030(4)
N1 0.0221(13) 0.0323(15) 0.0217(13) 0.0059(11) -0.0036(10) 0.0016(12)
C2 0.042(2) 0.0282(18) 0.034(2) -0.0027(15) -0.0011(17) 0.0069(16)
C3 0.057(3) 0.041(2) 0.032(2) -0.0040(17) 0.004(2) 0.019(2)
C4 0.042(2) 0.057(3) 0.035(2) 0.005(2) 0.0087(18) 0.023(2)
C5 0.0275(19) 0.052(3) 0.037(2) 0.0068(18) 0.0075(17) 0.0055(17)
C6 0.0238(16) 0.0305(18) 0.0290(17) 0.0041(14) 0.0017(13) 0.0046(13)
C7 0.0248(16) 0.0262(16) 0.0304(18) 0.0023(13) 0.0000(13) -0.0015(13)
C8 0.034(2) 0.037(2) 0.045(2) 0.0042(18) 0.0041(18) -0.0103(17)
C9 0.050(3) 0.033(2) 0.050(3) 0.0026(19) -0.004(2) -0.020(2)
C10 0.049(2) 0.0215(17) 0.039(2) -0.0020(15) -0.0089(18) -0.0047(16)
C11 0.0308(17) 0.0202(15) 0.0291(17) -0.0005(12) -0.0071(14) 0.0013(13)
N12 0.0221(13) 0.0209(13) 0.0257(14) 0.0011(10) -0.0036(11) 0.0003(10)
C13 0.056(3) 0.084(5) 0.054(3) 0.000(3) 0.020(3) 0.028(3)
C14 0.098(6) 0.053(4) 0.091(5) -0.012(3) 0.022(4) -0.050(4)
N21 0.0249(14) 0.0212(13) 0.0278(14) 0.0025(11) -0.0054(11) -0.0005(11)
C22 0.0280(18) 0.0312(19) 0.038(2) 0.0016(15) -0.0068(15) 0.0020(14)
C23 0.037(2) 0.032(2) 0.052(3) 0.0042(18) -0.018(2) 0.0024(17)
C24 0.056(3) 0.034(2) 0.039(2) 0.0044(18) -0.026(2) -0.003(2)
C25 0.055(3) 0.033(2) 0.0285(19) 0.0040(15) -0.0119(18) -0.0028(19)
C26 0.0366(19) 0.0255(16) 0.0243(16) 0.0016(13) -0.0052(14) -0.0042(14)
C27 0.036(2) 0.0252(17) 0.0257(17) 0.0012(13) 0.0032(14) -0.0057(14)
C28 0.051(2) 0.032(2) 0.0272(18) -0.0013(15) 0.0090(17) -0.0102(18)
C29 0.052(3) 0.030(2) 0.040(2) -0.0043(16) 0.021(2) -0.0103(18)
C30 0.040(2) 0.030(2) 0.052(3) 0.0013(18) 0.022(2) 0.0034(16)
C31 0.0308(19) 0.0300(18) 0.037(2) 0.0039(15) 0.0071(15) 0.0029(14)
N32 0.0258(14) 0.0196(13) 0.0275(14) 0.0018(11) 0.0020(11) -0.0008(10)
C33 0.074(4) 0.051(3) 0.051(3) 0.010(2) -0.036(3) 0.002(3)
C34 0.070(4) 0.042(3) 0.052(3) -0.014(2) 0.036(3) -0.014(2)
N41 0.0270(14) 0.0207(13) 0.0270(14) 0.0032(11) -0.0026(11) -0.0034(11)
C42 0.035(2) 0.0255(17) 0.038(2) 0.0098(15) -0.0063(16) -0.0029(14)
C43 0.045(2) 0.0262(18) 0.044(2) 0.0114(16) -0.0021(19) -0.0086(16)
C44 0.039(2) 0.032(2) 0.042(2) 0.0058(17) 0.0002(18) -0.0157(17)
C45 0.0301(18) 0.0332(19) 0.0338(19) 0.0014(15) -0.0003(15) -0.0111(15)
C46 0.0260(16) 0.0236(15) 0.0240(15) 0.0003(12) 0.0003(12) -0.0034(12)
C47 0.0223(15) 0.0237(15) 0.0230(15) 0.0003(11) -0.0004(12) -0.0008(12)
C48 0.0242(16) 0.0310(18) 0.0258(16) -0.0028(13) 0.0005(13) -0.0006(13)
C49 0.0268(16) 0.0349(18) 0.0211(15) -0.0027(13) -0.0018(12) 0.0061(14)
C50 0.0326(18) 0.0265(17) 0.0253(16) 0.0019(13) -0.0006(14) 0.0062(14)
C51 0.0277(16) 0.0207(15) 0.0270(16) 0.0014(12) 0.0016(13) 0.0016(12)
N52 0.0225(13) 0.0189(12) 0.0231(13) -0.0005(10) 0.0009(10) 0.0007(10)
C53 0.061(3) 0.047(3) 0.072(4) 0.018(3) -0.010(3) -0.031(3)
C54 0.0311(19) 0.048(3) 0.032(2) -0.0020(17) -0.0073(16) 0.0110(18)
S60 0.0437(11) 0.125(3) 0.067(3) -0.027(2) 0.0054(17) -0.0028(13)
C61 0.071(4) 0.092(5) 0.057(4) 0.018(3) -0.010(3) -0.004(3)
F62 0.094(6) 0.206(8) 0.115(5) 0.002(5) 0.036(5) -0.017(6)
F63 0.103(6) 0.158(8) 0.104(5) -0.048(6) 0.020(4) 0.025(6)
F64 0.143(8) 0.213(7) 0.142(7) 0.030(6) -0.020(6) 0.010(6)
O65 0.115(6) 0.152(8) 0.144(8) 0.012(7) -0.025(7) -0.024(6)
O66 0.052(3) 0.159(6) 0.082(4) -0.013(4) 0.007(3) 0.021(3)
O67 0.047(3) 0.095(4) 0.071(4) 0.001(4) 0.031(3) 0.018(3)
S70 0.0413(8) 0.0302(8) 0.0471(8) -0.0020(6) 0.0007(6) 0.0012(6)
C71 0.086(4) 0.095(5) 0.081(4) 0.018(4) 0.004(4) -0.009(4)
F72 0.061(3) 0.096(4) 0.171(7) 0.024(4) -0.021(4) 0.015(3)
F73 0.185(7) 0.212(8) 0.146(6) 0.098(6) -0.021(5) -0.019(6)
F74 0.141(6) 0.199(7) 0.107(5) -0.067(5) -0.009(4) -0.054(6)
O75 0.109(5) 0.073(4) 0.101(5) -0.049(4) 0.058(4) -0.030(4)
O76 0.070(4) 0.074(5) 0.123(5) 0.065(4) -0.047(3) -0.025(4)
O77 0.066(3) 0.077(4) 0.152(5) -0.044(4) 0.052(4) -0.011(3)
S60' 0.0437(11) 0.125(3) 0.067(3) -0.027(2) 0.0054(17) -0.0028(13)
C61' 0.071(4) 0.092(5) 0.057(4) 0.018(3) -0.010(3) -0.004(3)
F62' 0.094(6) 0.206(8) 0.115(5) 0.002(5) 0.036(5) -0.017(6)
F63' 0.103(6) 0.158(8) 0.104(5) -0.048(6) 0.020(4) 0.025(6)
F64' 0.143(8) 0.213(7) 0.142(7) 0.030(6) -0.020(6) 0.010(6)
O65' 0.115(6) 0.152(8) 0.144(8) 0.012(7) -0.025(7) -0.024(6)
O66' 0.052(3) 0.159(6) 0.082(4) -0.013(4) 0.007(3) 0.021(3)
O67' 0.047(3) 0.095(4) 0.071(4) 0.001(4) 0.031(3) 0.018(3)
S70' 0.0413(8) 0.0302(8) 0.0471(8) -0.0020(6) 0.0007(6) 0.0012(6)
C71' 0.086(4) 0.095(5) 0.081(4) 0.018(4) 0.004(4) -0.009(4)
F72' 0.061(3) 0.096(4) 0.171(7) 0.024(4) -0.021(4) 0.015(3)
F73' 0.185(7) 0.212(8) 0.146(6) 0.098(6) -0.021(5) -0.019(6)
F74' 0.141(6) 0.199(7) 0.107(5) -0.067(5) -0.009(4) -0.054(6)
O75' 0.109(5) 0.073(4) 0.101(5) -0.049(4) 0.058(4) -0.030(4)
O76' 0.070(4) 0.074(5) 0.123(5) 0.065(4) -0.047(3) -0.025(4)
O77' 0.066(3) 0.077(4) 0.152(5) -0.044(4) 0.052(4) -0.011(3)

loop_
_atom_type_symbol
_atom_type_description
_atom_type_scat_dispersion_real
_atom_type_scat_dispersion_imag
_atom_type_scat_source
C C 0.0033 0.0016 'International Tables Vol C Tables 4.2.6.8 and 6.1.1.4'
H H 0.0000 0.0000 'International Tables Vol C Tables 4.2.6.8 and 6.1.1.4'
N N 0.0061 0.0033 'International Tables Vol C Tables 4.2.6.8 and 6.1.1.4'
O O 0.0106 0.0060 'International Tables Vol C Tables 4.2.6.8 and 6.1.1.4'
F F 0.0171 0.0103 'International Tables Vol C Tables 4.2.6.8 and 6.1.1.4'
S S 0.1246 0.1234 'International Tables Vol C Tables 4.2.6.8 and 6.1.1.4'
Re Re -1.0185 7.2310 'International Tables Vol C Tables 4.2.6.8 and 6.1.1.4'

loop_
_exptl_crystal_face_index_h
_exptl_crystal_face_index_k
_exptl_crystal_face_index_l
_exptl_crystal_face_perp_dist
1.00 0.00 2.00 0.0600
-1.00 0.00 -2.00 0.0600
1.00 -1.00 -1.00 0.0750
-2.00 0.00 1.00 0.0750
0.00 2.00 1.00 0.0900
1.00 2.00 1.00 0.0800
-1.00 -1.00 0.00 0.0400

loop_
_geom_angle_atom_site_label_1
_geom_angle_atom_site_label_2
_geom_angle_atom_site_label_3
_geom_angle
N1 Re1 N32 169.78(13)
N1 Re1 N12 76.25(13)
N32 Re1 N12 96.06(12)
N1 Re1 N21 95.98(12)
N32 Re1 N21 76.91(13)
N12 Re1 N21 88.77(12)
N1 Re1 N41 100.99(13)
N32 Re1 N41 87.12(13)
N12 Re1 N41 175.34(12)
N21 Re1 N41 95.27(12)
N1 Re1 N52 91.02(12)
N32 Re1 N52 96.95(12)
N12 Re1 N52 99.53(11)
N21 Re1 N52 170.23(12)
N41 Re1 N52 76.66(12)
C6 N1 C2 116.6(4)
C6 N1 Re1 118.4(3)
C2 N1 Re1 124.5(3)
N1 C2 C3 122.9(5)
C2 C3 C4 120.6(5)
C3 C4 C5 117.2(4)
C3 C4 C13 121.1(5)
C5 C4 C13 121.7(6)
C4 C5 C6 120.7(5)
N1 C6 C5 122.0(4)
N1 C6 C7 113.0(3)
C5 C6 C7 124.9(4)
N12 C7 C8 121.2(4)
N12 C7 C6 114.3(3)
C8 C7 C6 124.5(4)
C9 C8 C7 120.6(4)
C8 C9 C10 117.6(4)
C8 C9 C14 122.0(5)
C10 C9 C14 120.4(5)
C11 C10 C9 120.1(4)
N12 C11 C10 122.5(4)
C11 N12 C7 117.9(3)
C11 N12 Re1 124.8(3)
C7 N12 Re1 117.3(2)
C22 N21 C26 118.0(3)
C22 N21 Re1 125.2(3)
C26 N21 Re1 116.7(3)
N21 C22 C23 122.3(4)
C22 C23 C24 120.0(5)
C25 C24 C23 117.8(4)
C25 C24 C33 121.4(5)
C23 C24 C33 120.7(5)
C24 C25 C26 120.2(5)
N21 C26 C25 121.6(4)
N21 C26 C27 114.6(3)
C25 C26 C27 123.8(4)
N32 C27 C28 121.6(4)
N32 C27 C26 113.6(3)
C28 C27 C26 124.7(4)
C27 C28 C29 120.7(4)
C30 C29 C28 117.0(4)
C30 C29 C34 121.5(5)
C28 C29 C34 121.5(5)
C31 C30 C29 120.9(4)
N32 C31 C30 122.4(4)
C31 N32 C27 117.3(3)
C31 N32 Re1 125.0(3)
C27 N32 Re1 117.6(3)
C46 N41 C42 118.0(3)
C46 N41 Re1 117.1(2)
C42 N41 Re1 124.7(3)
N41 C42 C43 122.5(4)
C42 C43 C44 120.0(4)
C45 C44 C43 117.4(4)
C45 C44 C53 122.2(4)
C43 C44 C53 120.4(4)
C44 C45 C46 120.9(4)
N41 C46 C45 121.1(3)
N41 C46 C47 114.6(3)
C45 C46 C47 124.3(3)
N52 C47 C48 121.9(3)
N52 C47 C46 114.3(3)
C48 C47 C46 123.9(3)
C47 C48 C49 120.3(4)
C48 C49 C50 117.2(3)
C48 C49 C54 121.1(4)
C50 C49 C54 121.7(4)
C51 C50 C49 120.3(4)
N52 C51 C50 122.9(4)
C51 N52 C47 117.4(3)
C51 N52 Re1 125.7(2)
C47 N52 Re1 116.9(2)
O67 S60 O66 122.0(5)
O67 S60 O65 113.1(5)
O66 S60 O65 111.7(5)
O67 S60 C61 101.8(4)
O66 S60 C61 104.2(4)
O65 S60 C61 100.7(4)
F64 C61 F62 105.5(7)
F64 C61 F63 105.6(7)
F62 C61 F63 105.1(6)
F64 C61 S60 112.7(6)
F62 C61 S60 113.5(6)
F63 C61 S60 113.6(6)
O76 S70 O77 117.1(4)
O76 S70 O75 114.5(4)
O77 S70 O75 112.5(4)
O76 S70 C71 103.4(3)
O77 S70 C71 103.9(4)
O75 S70 C71 103.3(4)
F73 C71 F72 106.4(6)
F73 C71 F74 105.3(6)
F72 C71 F74 104.2(6)
F73 C71 S70 114.1(6)
F72 C71 S70 114.3(5)
F74 C71 S70 111.7(5)
O65' S60' O66' 115.5(6)
O65' S60' O67' 115.2(6)
O66' S60' O67' 116.4(6)
O65' S60' C61' 102.3(5)
O66' S60' C61' 103.5(5)
O67' S60' C61' 100.7(5)
F62' C61' F64' 105.8(7)
F62' C61' F63' 105.9(7)
F64' C61' F63' 105.7(7)
F62' C61' S60' 112.9(7)
F64' C61' S60' 112.9(7)
F63' C61' S60' 112.9(7)
O77' S70' O76' 115.1(6)
O77' S70' O75' 115.7(6)
O76' S70' O75' 114.9(6)
O77' S70' C71' 102.9(5)
O76' S70' C71' 103.0(5)
O75' S70' C71' 102.5(5)
F74' C71' F72' 106.5(8)
F74' C71' F73' 105.6(8)
F72' C71' F73' 105.1(7)
F74' C71' S70' 113.5(7)
F72' C71' S70' 113.1(7)
F73' C71' S70' 112.3(7)

loop_
_geom_bond_atom_site_label_1
_geom_bond_atom_site_label_2
_geom_bond_distance
Re1 N1 2.065(3)
Re1 N32 2.078(3)
Re1 N12 2.085(3)
Re1 N21 2.090(3)
Re1 N41 2.090(3)
Re1 N52 2.091(3)
N1 C6 1.364(5)
N1 C2 1.370(5)
C2 C3 1.377(7)
C3 C4 1.385(8)
C4 C5 1.386(7)
C4 C13 1.503(7)
C5 C6 1.396(6)
C6 C7 1.466(6)
C7 N12 1.364(5)
C7 C8 1.391(6)
C8 C9 1.376(7)
C9 C10 1.391(8)
C9 C14 1.513(7)
C10 C11 1.375(6)
C11 N12 1.351(5)
N21 C22 1.354(5)
N21 C26 1.367(5)
C22 C23 1.380(6)
C23 C24 1.394(8)
C24 C25 1.382(8)
C24 C33 1.511(6)
C25 C26 1.390(6)
C26 C27 1.467(6)
C27 N32 1.369(5)
C27 C28 1.386(6)
C28 C29 1.388(7)
C29 C30 1.382(7)
C29 C34 1.502(6)
C30 C31 1.376(6)
C31 N32 1.358(5)
N41 C46 1.358(5)
N41 C42 1.359(5)
C42 C43 1.372(6)
C43 C44 1.392(7)
C44 C45 1.381(6)
C44 C53 1.494(6)
C45 C46 1.389(5)
C46 C47 1.465(5)
C47 N52 1.368(5)
C47 C48 1.389(5)
C48 C49 1.392(6)
C49 C50 1.395(6)
C49 C54 1.504(5)
C50 C51 1.375(5)
C51 N52 1.354(4)
S60 O67 1.386(5)
S60 O66 1.420(5)
S60 O65 1.457(6)
S60 C61 1.754(8)
C61 F64 1.334(7)
C61 F62 1.338(7)
C61 F63 1.338(7)
S70 O76 1.416(5)
S70 O77 1.422(5)
S70 O75 1.432(5)
S70 C71 1.733(8)
C71 F73 1.327(7)
C71 F72 1.333(7)
C71 F74 1.351(7)
S60' O65' 1.421(7)
S60' O66' 1.421(6)
S60' O67' 1.435(7)
S60' C61' 1.749(9)
C61' F62' 1.334(7)
C61' F64' 1.336(7)
C61' F63' 1.337(8)
S70' O77' 1.422(7)
S70' O76' 1.425(7)
S70' O75' 1.428(7)
S70' C71' 1.742(10)
C71' F74' 1.330(8)
C71' F72' 1.334(8)
C71' F73' 1.342(8)
